data_4307250
loop_
_publ_author_name
'Elaine Phuay Leng Tay'
'Seah Ling Kuan'
'Weng Kee Leong'
'Lai Yoong Goh'

_publ_section_title
;
Synthetic and X-ray Structural and Reactivity Studies of Cp*RuIV Complexes
Containing Bidentate Dithiocarbonate, Xanthate, Carbonate, and Phosphinate
Ligands (Cp* = \h5-C5Me5)
;
_journal_name_full 'Inorganic Chemistry'
_journal_page_first 1440
_journal_page_last 1450
_journal_paper_doi 10.1021/ic061781t
_journal_volume 46
_journal_year 2007
_chemical_formula_sum 'C16 H25 N O Ru S4'
_chemical_formula_weight 476.68
_chemical_name_systematic
; 
 ? 
;
_space_group_IT_number 15
_symmetry_cell_setting monoclinic
_symmetry_space_group_name_Hall '-C 2yc'
_symmetry_space_group_name_H-M 'C 1 2/c 1'
_atom_sites_solution_hydrogens geom
_atom_sites_solution_primary direct
_atom_sites_solution_secondary difmap
_audit_creation_method SHELXL-97
_cell_angle_alpha 90.00
_cell_angle_beta 122.3520(10)
_cell_angle_gamma 90.00
_cell_formula_units_Z 8
_cell_length_a 15.5154(6)
_cell_length_b 29.6852(12)
_cell_length_c 10.0847(4)
_cell_measurement_reflns_used 6052
_cell_measurement_temperature 223(2)
_cell_measurement_theta_max 30.224
_cell_measurement_theta_min 2.745
_cell_volume 3923.8(3)
_computing_cell_refinement 'Bruker SMART'
_computing_data_collection 'Bruker SMART'
_computing_data_reduction 'Bruker SHELXTL'
_computing_molecular_graphics 'Bruker SHELXTL'
_computing_publication_material 'Bruker SHELXTL'
_computing_structure_refinement 'Bruker SHELXTL'
_computing_structure_solution 'Bruker SHELXTL'
_diffrn_ambient_temperature 223(2)
_diffrn_measured_fraction_theta_full 0.968
_diffrn_measured_fraction_theta_max 0.968
_diffrn_measurement_device_type 'CCD area detector'
_diffrn_measurement_method 'phi and omega scans'
_diffrn_radiation_monochromator graphite
_diffrn_radiation_source 'fine-focus sealed tube'
_diffrn_radiation_type MoK\a
_diffrn_radiation_wavelength 0.71073
_diffrn_reflns_av_R_equivalents 0.0466
_diffrn_reflns_av_sigmaI/netI 0.0237
_diffrn_reflns_limit_h_max 18
_diffrn_reflns_limit_h_min -21
_diffrn_reflns_limit_k_max 41
_diffrn_reflns_limit_k_min 0
_diffrn_reflns_limit_l_max 14
_diffrn_reflns_limit_l_min 0
_diffrn_reflns_number 29963
_diffrn_reflns_theta_full 30.50
_diffrn_reflns_theta_max 30.50
_diffrn_reflns_theta_min 2.15
_exptl_absorpt_coefficient_mu 1.227
_exptl_absorpt_correction_T_max 0.862227
_exptl_absorpt_correction_T_min 0.645767
_exptl_absorpt_correction_type sadabs
_exptl_crystal_colour 'dark red'
_exptl_crystal_density_diffrn 1.614
_exptl_crystal_density_method 'not measured'
_exptl_crystal_description plate
_exptl_crystal_F_000 1952
_exptl_crystal_size_max 0.10
_exptl_crystal_size_mid 0.26
_exptl_crystal_size_min 0.32
_refine_diff_density_max 0.795
_refine_diff_density_min -0.457
_refine_diff_density_rms 0.091
_refine_ls_extinction_method none
_refine_ls_goodness_of_fit_ref 1.133
_refine_ls_hydrogen_treatment mixed
_refine_ls_matrix_type full
_refine_ls_number_parameters 215
_refine_ls_number_reflns 5806
_refine_ls_number_restraints 0
_refine_ls_restrained_S_all 1.133
_refine_ls_R_factor_all 0.0428
_refine_ls_R_factor_gt 0.0369
_refine_ls_shift/su_max 0.049
_refine_ls_shift/su_mean 0.003
_refine_ls_structure_factor_coef Fsqd
_refine_ls_weighting_details 'calc w=1/[\s^2^(Fo^2^)+(0.0446P)^2^+1.0280P] where P=(Fo^2^+2Fc^2^)/3'
_refine_ls_weighting_scheme calc
_refine_ls_wR_factor_gt 0.0827
_refine_ls_wR_factor_ref 0.0859
_reflns_number_gt 5305
_reflns_number_total 5806
_reflns_threshold_expression >2sigma(I)
_cod_data_source_file ic061781tsi20060920_065925_06.cif
_cod_data_source_block et7
_cod_depositor_comments
;
The following automatic conversions were performed:
'_symmetry_cell_setting' value 'Monoclinic' changed to 'monoclinic'
according to '/home/saulius/struct/CIF-dictionaries/cif_core.dic'
dictionary named 'cif_core.dic' version 2.4.1 from 2010-06-29.

Automatic conversion script
Id: cif_fix_enum 1527 2010-12-29 10:47:43Z saulius 
;
_cod_original_sg_symbol_H-M 'C 1 2/c 1 '
_cod_database_code 4307250

loop_
_symmetry_equiv_pos_as_xyz
'x, y, z'
'-x, y, -z+1/2'
'x+1/2, y+1/2, z'
'-x+1/2, y+1/2, -z+1/2'
'-x, -y, -z'
'x, -y, z-1/2'
'-x+1/2, -y+1/2, -z'
'x+1/2, -y+1/2, z-1/2'

loop_
_atom_site_label
_atom_site_type_symbol
_atom_site_fract_x
_atom_site_fract_y
_atom_site_fract_z
_atom_site_U_iso_or_equiv
_atom_site_adp_type
_atom_site_occupancy
_atom_site_symmetry_multiplicity
_atom_site_calc_flag
_atom_site_refinement_flags
_atom_site_disorder_assembly
_atom_site_disorder_group
Ru1 Ru 0.257565(12) 0.112225(5) 0.629147(18) 0.02599(6) Uani 1 1 d . . .
S1 S 0.37140(4) 0.173111(18) 0.77258(7) 0.03292(12) Uani 1 1 d . . .
S2 S 0.16271(4) 0.180707(19) 0.55859(7) 0.03437(13) Uani 1 1 d . . .
S3 S 0.16407(6) 0.10382(2) 0.35147(7) 0.04525(16) Uani 1 1 d . . .
S4 S 0.37481(5) 0.09781(2) 0.54980(8) 0.04157(15) Uani 1 1 d . . .
N10 N 0.27738(16) 0.25393(6) 0.7115(2) 0.0371(4) Uani 1 1 d . . .
O20 O 0.2832(2) 0.08533(7) 0.2421(3) 0.0706(7) Uani 1 1 d . . .
C1 C 0.31381(17) 0.07949(8) 0.8685(3) 0.0331(5) Uani 1 1 d . . .
C2 C 0.21401(19) 0.09746(8) 0.8008(3) 0.0379(5) Uani 1 1 d . . .
C3 C 0.14729(17) 0.07403(8) 0.6566(3) 0.0396(5) Uani 1 1 d . . .
C4 C 0.20717(18) 0.04182(8) 0.6352(3) 0.0392(5) Uani 1 1 d . . .
C5 C 0.30984(17) 0.04544(7) 0.7659(3) 0.0345(5) Uani 1 1 d . . .
C10 C 0.27100(17) 0.20998(7) 0.6869(3) 0.0301(4) Uani 1 1 d . . .
C11 C 0.3761(2) 0.27476(8) 0.8245(3) 0.0469(6) Uani 1 1 d . . .
H11A H 0.3747 0.3065 0.7971 0.056 Uiso 1 1 calc R . .
H11B H 0.4300 0.2598 0.8177 0.056 Uiso 1 1 calc R . .
C12 C 0.4005(2) 0.27144(11) 0.9903(3) 0.0622(8) Uani 1 1 d . . .
H12A H 0.3451 0.2844 0.9958 0.093 Uiso 1 1 calc R . .
H12B H 0.4631 0.2877 1.0602 0.093 Uiso 1 1 calc R . .
H12C H 0.4091 0.2400 1.0216 0.093 Uiso 1 1 calc R . .
C20 C 0.2760(2) 0.09342(8) 0.3534(3) 0.0473(6) Uani 1 1 d . . .
C21 C 0.1868(2) 0.28289(8) 0.6218(3) 0.0436(6) Uani 1 1 d . . .
H21A H 0.1354 0.2666 0.5276 0.052 Uiso 1 1 calc R . .
H21B H 0.2062 0.3098 0.5873 0.052 Uiso 1 1 calc R . .
C22 C 0.1402(2) 0.29731(11) 0.7122(4) 0.0587(8) Uani 1 1 d . . .
H22A H 0.1255 0.2709 0.7537 0.088 Uiso 1 1 calc R . .
H22B H 0.0774 0.3136 0.6433 0.088 Uiso 1 1 calc R . .
H22C H 0.1874 0.3167 0.7982 0.088 Uiso 1 1 calc R . .
C101 C 0.4038(2) 0.09140(9) 1.0259(3) 0.0442(6) Uani 1 1 d . . .
H10A H 0.4005 0.1230 1.0470 0.066 Uiso 1 1 calc R . .
H10B H 0.4660 0.0857 1.0276 0.066 Uiso 1 1 calc R . .
H10C H 0.4036 0.0732 1.1056 0.066 Uiso 1 1 calc R . .
C102 C 0.1836(2) 0.13148(11) 0.8777(3) 0.0524(7) Uani 1 1 d . . .
H10D H 0.1868 0.1179 0.9678 0.079 Uiso 1 1 calc R . .
H10E H 0.1145 0.1416 0.8035 0.079 Uiso 1 1 calc R . .
H10F H 0.2298 0.1570 0.9119 0.079 Uiso 1 1 calc R . .
C103 C 0.0338(2) 0.07901(11) 0.5565(4) 0.0587(8) Uani 1 1 d . . .
H10G H 0.0098 0.0696 0.4501 0.088 Uiso 1 1 calc R . .
H10H H 0.0155 0.1103 0.5561 0.088 Uiso 1 1 calc R . .
H10I H 0.0024 0.0604 0.5984 0.088 Uiso 1 1 calc R . .
C104 C 0.1708(2) 0.00650(9) 0.5097(3) 0.0572(8) Uani 1 1 d . . .
H10J H 0.1771 -0.0230 0.5554 0.086 Uiso 1 1 calc R . .
H10K H 0.2120 0.0076 0.4637 0.086 Uiso 1 1 calc R . .
H10L H 0.1000 0.0121 0.4291 0.086 Uiso 1 1 calc R . .
C105 C 0.3956(2) 0.01536(8) 0.7951(3) 0.0468(6) Uani 1 1 d . . .
H10M H 0.4600 0.0307 0.8620 0.070 Uiso 1 1 calc R . .
H10N H 0.3883 0.0078 0.6960 0.070 Uiso 1 1 calc R . .
H10O H 0.3941 -0.0120 0.8463 0.070 Uiso 1 1 calc R . .

loop_
_atom_site_aniso_label
_atom_site_aniso_U_11
_atom_site_aniso_U_22
_atom_site_aniso_U_33
_atom_site_aniso_U_23
_atom_site_aniso_U_13
_atom_site_aniso_U_12
Ru1 0.02703(10) 0.02249(9) 0.02410(9) 0.00280(6) 0.01079(7) -0.00019(6)
S1 0.0311(3) 0.0280(3) 0.0340(3) -0.0017(2) 0.0137(2) -0.0029(2)
S2 0.0323(3) 0.0289(3) 0.0349(3) 0.0034(2) 0.0133(2) 0.0045(2)
S3 0.0571(4) 0.0348(3) 0.0256(3) -0.0001(2) 0.0099(3) 0.0009(3)
S4 0.0515(4) 0.0379(3) 0.0458(4) 0.0038(3) 0.0330(3) 0.0070(3)
N10 0.0514(12) 0.0262(9) 0.0343(10) 0.0013(7) 0.0234(9) -0.0005(8)
O20 0.132(2) 0.0477(12) 0.0534(13) -0.0022(10) 0.0638(15) 0.0061(13)
C1 0.0327(11) 0.0352(11) 0.0289(11) 0.0102(9) 0.0147(9) -0.0030(9)
C2 0.0412(13) 0.0401(13) 0.0365(12) 0.0110(10) 0.0237(11) 0.0009(10)
C3 0.0312(11) 0.0408(13) 0.0388(13) 0.0096(10) 0.0134(10) -0.0072(10)
C4 0.0394(12) 0.0281(11) 0.0371(12) 0.0075(9) 0.0118(10) -0.0072(9)
C5 0.0360(11) 0.0265(10) 0.0342(11) 0.0104(9) 0.0141(10) -0.0009(9)
C10 0.0373(11) 0.0268(10) 0.0281(10) 0.0030(8) 0.0188(9) 0.0009(8)
C11 0.0617(17) 0.0282(12) 0.0464(14) -0.0028(10) 0.0259(13) -0.0104(11)
C12 0.0588(18) 0.070(2) 0.0445(16) -0.0108(15) 0.0186(14) 0.0042(15)
C20 0.083(2) 0.0227(11) 0.0427(14) 0.0012(10) 0.0376(14) 0.0032(12)
C21 0.0611(16) 0.0279(11) 0.0414(13) 0.0060(10) 0.0272(13) 0.0070(11)
C22 0.0526(17) 0.070(2) 0.0571(18) 0.0047(15) 0.0315(15) 0.0081(15)
C101 0.0434(14) 0.0500(15) 0.0296(12) 0.0080(11) 0.0132(11) -0.0053(11)
C102 0.0555(17) 0.0648(18) 0.0484(15) 0.0083(14) 0.0355(14) 0.0073(14)
C103 0.0307(12) 0.071(2) 0.0597(18) 0.0174(15) 0.0141(13) -0.0059(13)
C104 0.0640(18) 0.0286(12) 0.0526(16) -0.0001(11) 0.0136(14) -0.0127(12)
C105 0.0478(15) 0.0307(12) 0.0537(16) 0.0120(11) 0.0218(13) 0.0065(10)

loop_
_atom_type_symbol
_atom_type_description
_atom_type_scat_dispersion_real
_atom_type_scat_dispersion_imag
_atom_type_scat_source
C C 0.0033 0.0016 'International Tables Vol C Tables 4.2.6.8 and 6.1.1.4'
H H 0.0000 0.0000 'International Tables Vol C Tables 4.2.6.8 and 6.1.1.4'
N N 0.0061 0.0033 'International Tables Vol C Tables 4.2.6.8 and 6.1.1.4'
O O 0.0106 0.0060 'International Tables Vol C Tables 4.2.6.8 and 6.1.1.4'
S S 0.1246 0.1234 'International Tables Vol C Tables 4.2.6.8 and 6.1.1.4'
Ru Ru -1.2594 0.8363 'International Tables Vol C Tables 4.2.6.8 and 6.1.1.4'

loop_
_geom_angle_atom_site_label_1
_geom_angle_atom_site_label_2
_geom_angle_atom_site_label_3
_geom_angle
_geom_angle_site_symmetry_1
_geom_angle_site_symmetry_3
_geom_angle_publ_flag
C3 Ru1 C2 38.04(9) . . ?
C3 Ru1 C4 37.54(9) . . ?
C2 Ru1 C4 62.45(10) . . ?
C3 Ru1 C1 62.06(8) . . ?
C2 Ru1 C1 36.65(8) . . ?
C4 Ru1 C1 61.27(8) . . ?
C3 Ru1 C5 61.75(9) . . ?
C2 Ru1 C5 61.16(9) . . ?
C4 Ru1 C5 36.60(8) . . ?
C1 Ru1 C5 36.08(8) . . ?
C3 Ru1 S3 93.95(7) . . ?
C2 Ru1 S3 130.60(7) . . ?
C4 Ru1 S3 86.13(6) . . ?
C1 Ru1 S3 147.33(6) . . ?
C5 Ru1 S3 114.36(6) . . ?
C3 Ru1 S2 94.59(7) . . ?
C2 Ru1 S2 90.24(7) . . ?
C4 Ru1 S2 129.34(7) . . ?
C1 Ru1 S2 120.07(6) . . ?
C5 Ru1 S2 151.28(6) . . ?
S3 Ru1 S2 81.25(2) . . ?
C3 Ru1 S4 137.49(7) . . ?
C2 Ru1 S4 146.49(7) . . ?
C4 Ru1 S4 100.46(7) . . ?
C1 Ru1 S4 110.33(6) . . ?
C5 Ru1 S4 87.65(6) . . ?
S3 Ru1 S4 71.37(3) . . ?
S2 Ru1 S4 120.83(2) . . ?
C3 Ru1 S1 133.42(7) . . ?
C2 Ru1 S1 96.44(7) . . ?
C4 Ru1 S1 147.24(6) . . ?
C1 Ru1 S1 86.67(6) . . ?
C5 Ru1 S1 112.24(6) . . ?
S3 Ru1 S1 125.29(2) . . ?
S2 Ru1 S1 71.03(2) . . ?
S4 Ru1 S1 83.67(2) . . ?
C10 S1 Ru1 89.99(8) . . ?
C10 S2 Ru1 90.45(8) . . ?
C20 S3 Ru1 91.66(9) . . ?
C20 S4 Ru1 91.70(10) . . ?
C10 N10 C11 120.2(2) . . ?
C10 N10 C21 120.6(2) . . ?
C11 N10 C21 119.1(2) . . ?
C2 C1 C5 107.8(2) . . ?
C2 C1 C101 125.6(2) . . ?
C5 C1 C101 126.4(2) . . ?
C2 C1 Ru1 68.44(12) . . ?
C5 C1 Ru1 72.09(12) . . ?
C101 C1 Ru1 129.14(15) . . ?
C1 C2 C3 108.4(2) . . ?
C1 C2 C102 124.7(2) . . ?
C3 C2 C102 126.6(2) . . ?
C1 C2 Ru1 74.91(13) . . ?
C3 C2 Ru1 70.13(13) . . ?
C102 C2 Ru1 125.83(18) . . ?
C4 C3 C2 107.6(2) . . ?
C4 C3 C103 126.2(2) . . ?
C2 C3 C103 125.9(3) . . ?
C4 C3 Ru1 73.27(13) . . ?
C2 C3 Ru1 71.84(13) . . ?
C103 C3 Ru1 125.49(17) . . ?
C3 C4 C5 107.8(2) . . ?
C3 C4 C104 127.9(2) . . ?
C5 C4 C104 124.1(2) . . ?
C3 C4 Ru1 69.19(13) . . ?
C5 C4 Ru1 73.86(12) . . ?
C104 C4 Ru1 127.34(18) . . ?
C1 C5 C4 108.5(2) . . ?
C1 C5 C105 126.4(2) . . ?
C4 C5 C105 124.9(2) . . ?
C1 C5 Ru1 71.83(12) . . ?
C4 C5 Ru1 69.53(12) . . ?
C105 C5 Ru1 128.62(17) . . ?
N10 C10 S2 126.01(18) . . ?
N10 C10 S1 125.44(18) . . ?
S2 C10 S1 108.49(12) . . ?
N10 C11 C12 111.8(2) . . ?
O20 C20 S4 127.4(3) . . ?
O20 C20 S3 127.4(3) . . ?
S4 C20 S3 105.24(14) . . ?
N10 C21 C22 113.9(2) . . ?

loop_
_geom_bond_atom_site_label_1
_geom_bond_atom_site_label_2
_geom_bond_distance
_geom_bond_site_symmetry_2
_geom_bond_publ_flag
Ru1 C3 2.190(2) . ?
Ru1 C2 2.213(2) . ?
Ru1 C4 2.244(2) . ?
Ru1 C1 2.297(2) . ?
Ru1 C5 2.301(2) . ?
Ru1 S3 2.3792(6) . ?
Ru1 S2 2.3842(6) . ?
Ru1 S4 2.3855(6) . ?
Ru1 S1 2.3967(6) . ?
S1 C10 1.712(2) . ?
S2 C10 1.711(2) . ?
S3 C20 1.754(3) . ?
S4 C20 1.744(3) . ?
N10 C10 1.322(3) . ?
N10 C11 1.469(3) . ?
N10 C21 1.473(3) . ?
O20 C20 1.211(3) . ?
C1 C2 1.420(3) . ?
C1 C5 1.424(3) . ?
C1 C101 1.491(3) . ?
C2 C3 1.435(4) . ?
C2 C102 1.495(4) . ?
C3 C4 1.428(4) . ?
C3 C103 1.497(3) . ?
C4 C5 1.428(3) . ?
C4 C104 1.502(4) . ?
C5 C105 1.495(3) . ?
C11 C12 1.507(4) . ?
C21 C22 1.499(4) . ?
